data_7239031
loop_
_publ_author_name
'Cai, Ranran'
'Huang, Mengmeng'
'Cui, Xiuling'
'Zhang, Jianye'
'Du, Chenxia'
'Wu, Yusheng'
'Wu, Yangjie'

_publ_section_title
;
 Synthesis of cyclopentadienyl alkyl ethers via Pd-catalyzed
 cyclotrimerization of diarylacetylenes
;
_journal_issue 32
_journal_name_full 'RSC Advances'
_journal_page_first 13140
_journal_paper_doi 10.1039/c3ra41326h
_journal_volume 3
_journal_year 2013
_chemical_formula_moiety 'C28 H20 O'
_chemical_formula_sum 'C28 H20 O'
_chemical_formula_weight 372.44
_space_group_crystal_system monoclinic
_space_group_IT_number 15
_space_group_name_Hall '-C 2yc'
_space_group_name_H-M_alt 'C 1 2/c 1'
_atom_sites_solution_hydrogens geom
_atom_sites_solution_primary direct
_atom_sites_solution_secondary difmap
_audit_creation_date 2011-12-30
_audit_creation_method
;
Olex2 1.1
(compiled 2011.11.01 svn.r2039, GUI svn.r3906)
;
_cell_angle_alpha 90.00
_cell_angle_beta 117.408(7)
_cell_angle_gamma 90.00
_cell_formula_units_Z 8
_cell_length_a 25.7493(14)
_cell_length_b 8.1753(3)
_cell_length_c 21.7304(12)
_cell_measurement_reflns_used 1789
_cell_measurement_temperature 291(2)
_cell_measurement_theta_max 26.3153
_cell_measurement_theta_min 2.9913
_cell_volume 4061.0(4)
_computing_cell_refinement
;
CrysAlisPro, Agilent Technologies,
Version 1.171.35.19 (release 27-10-2011 CrysAlis171 .NET)
(compiled Oct 27 2011,15:02:11)
;
_computing_data_collection
;
CrysAlisPro, Agilent Technologies,
Version 1.171.35.19 (release 27-10-2011 CrysAlis171 .NET)
(compiled Oct 27 2011,15:02:11)
;
_computing_data_reduction
;
CrysAlisPro, Agilent Technologies,
Version 1.171.35.19 (release 27-10-2011 CrysAlis171 .NET)
(compiled Oct 27 2011,15:02:11)
;
_computing_molecular_graphics
;
O. V. Dolomanov, L. J. Bourhis, R. J. Gildea, J. A. K. Howard and H. Puschmann,
OLEX2: a complete structure solution, refinement and analysis program.
J. Appl. Cryst. (2009). 42, 339-341.
;
_computing_publication_material
;
O. V. Dolomanov, L. J. Bourhis, R. J. Gildea, J. A. K. Howard and H. Puschmann,
OLEX2: a complete structure solution, refinement and analysis program.
J. Appl. Cryst. (2009). 42, 339-341.
;
_computing_structure_refinement
;
SHELXL, G.M. Sheldrick, Acta Cryst.
2008). A64, 112-122
;
_computing_structure_solution
;
SHELXS, G.M. Sheldrick, Acta Cryst.
(2008). A64, 112-122
;
_diffrn_ambient_temperature 291.15
_diffrn_detector_area_resol_mean 16.2312
_diffrn_measured_fraction_theta_full 0.999
_diffrn_measured_fraction_theta_max 0.999
_diffrn_measurement_details
;
#__ type_ start__ end____ width___ exp.time_
1 omega -16.00 25.00 1.0000 19.0000
omega____ theta____ kappa____ phi______ frames
- -17.2104 -99.0000 0.0000 41

#__ type_ start__ end____ width___ exp.time_
2 omega -39.00 13.00 1.0000 19.0000
omega____ theta____ kappa____ phi______ frames
- -17.2104 57.0000 -30.0000 52

#__ type_ start__ end____ width___ exp.time_
3 omega -53.00 90.00 1.0000 19.0000
omega____ theta____ kappa____ phi______ frames
- 19.9448 0.0000 -60.0000 143
;
_diffrn_measurement_device_type 'Xcalibur, Eos, Gemini'
_diffrn_measurement_method '\w scans'
_diffrn_orient_matrix_UB_11 -0.0143077000
_diffrn_orient_matrix_UB_12 0.0758844000
_diffrn_orient_matrix_UB_13 -0.0029181000
_diffrn_orient_matrix_UB_21 -0.0243685000
_diffrn_orient_matrix_UB_22 -0.0280050000
_diffrn_orient_matrix_UB_23 -0.0305283000
_diffrn_orient_matrix_UB_31 -0.0128216000
_diffrn_orient_matrix_UB_32 -0.0313582000
_diffrn_orient_matrix_UB_33 0.0202928000
_diffrn_radiation_monochromator graphite
_diffrn_radiation_type 'Mo K\a'
_diffrn_radiation_wavelength 0.7107
_diffrn_reflns_av_R_equivalents 0.0315
_diffrn_reflns_av_unetI/netI 0.0399
_diffrn_reflns_limit_h_max 32
_diffrn_reflns_limit_h_min -31
_diffrn_reflns_limit_k_max 10
_diffrn_reflns_limit_k_min -4
_diffrn_reflns_limit_l_max 27
_diffrn_reflns_limit_l_min -26
_diffrn_reflns_number 8377
_diffrn_reflns_theta_full 26.37
_diffrn_reflns_theta_max 26.37
_diffrn_reflns_theta_min 3.00
_diffrn_source 'Enhance (Mo) X-ray Source'
_diffrn_source_current n/a
_diffrn_source_voltage n/a
_exptl_absorpt_coefficient_mu 0.072
_exptl_absorpt_correction_T_max 1.00000
_exptl_absorpt_correction_T_min 0.94670
_exptl_absorpt_correction_type multi-scan
_exptl_absorpt_process_details
;
CrysAlisPro, Agilent Technologies,
Version 1.171.35.19 (release 27-10-2011 CrysAlis171 .NET)
(compiled Oct 27 2011,15:02:11)
Empirical absorption correction using spherical harmonics,
implemented in SCALE3 ABSPACK scaling algorithm.
;
_exptl_crystal_density_diffrn 1.218
_exptl_crystal_density_method 'not measured'
_exptl_crystal_F_000 1568
_exptl_crystal_size_max 0.30
_exptl_crystal_size_mid 0.29
_exptl_crystal_size_min 0.26
_refine_diff_density_max 0.169
_refine_diff_density_min -0.193
_refine_diff_density_rms 0.033
_refine_ls_extinction_method none
_refine_ls_goodness_of_fit_ref 1.026
_refine_ls_hydrogen_treatment constr
_refine_ls_matrix_type full
_refine_ls_number_parameters 262
_refine_ls_number_reflns 4148
_refine_ls_number_restraints 0
_refine_ls_restrained_S_all 1.026
_refine_ls_R_factor_all 0.0786
_refine_ls_R_factor_gt 0.0480
_refine_ls_shift/su_max 0.001
_refine_ls_shift/su_mean 0.000
_refine_ls_structure_factor_coef Fsqd
_refine_ls_weighting_details 'calc w=1/[\s^2^(Fo^2^)+(0.0477P)^2^+0.6729P] where P=(Fo^2^+2Fc^2^)/3'
_refine_ls_weighting_scheme calc
_refine_ls_wR_factor_gt 0.1043
_refine_ls_wR_factor_ref 0.1209
_reflns_number_gt 2821
_reflns_number_total 4148
_reflns_threshold_expression >2sigma(I)
_cod_data_source_file c3ra41326h.txt
_cod_data_source_block 201112183
_cod_database_code 7239031
_chemical_oxdiff_formula 'C11 H10 S O2'
_reflns_odcompleteness_completeness 99.78
_reflns_odcompleteness_iscentric 1
_reflns_odcompleteness_theta 26.32

loop_
_space_group_symop_id
_space_group_symop_operation_xyz
1 'x, y, z'
2 '-x, y, -z+1/2'
3 'x+1/2, y+1/2, z'
4 '-x+1/2, y+1/2, -z+1/2'
5 '-x, -y, -z'
6 'x, -y, z-1/2'
7 '-x+1/2, -y+1/2, -z'
8 'x+1/2, -y+1/2, z-1/2'

loop_
_atom_site_label
_atom_site_type_symbol
_atom_site_fract_x
_atom_site_fract_y
_atom_site_fract_z
_atom_site_U_iso_or_equiv
_atom_site_adp_type
_atom_site_occupancy
_atom_site_symmetry_multiplicity
_atom_site_calc_flag
_atom_site_refinement_flags
O1 O 0.22638(4) 0.00839(14) 0.47010(5) 0.0476(3) Uani 1 1 d .
C1 C 0.31007(7) 0.0581(2) 0.42405(8) 0.0524(4) Uani 1 1 d .
H1 H 0.2717 0.0904 0.3958 0.063 Uiso 1 1 calc R
C2 C 0.34950(8) 0.0550(2) 0.39757(9) 0.0595(5) Uani 1 1 d .
H2 H 0.3376 0.0854 0.3518 0.071 Uiso 1 1 calc R
C3 C 0.40613(8) 0.0071(3) 0.43841(9) 0.0636(6) Uani 1 1 d .
H3 H 0.4327 0.0051 0.4205 0.076 Uiso 1 1 calc R
C4 C 0.42371(8) -0.0383(3) 0.50647(10) 0.0656(6) Uani 1 1 d .
H4 H 0.4621 -0.0715 0.5342 0.079 Uiso 1 1 calc R
C5 C 0.38451(7) -0.0345(2) 0.53340(9) 0.0563(5) Uani 1 1 d .
H5 H 0.3968 -0.0646 0.5793 0.068 Uiso 1 1 calc R
C6 C 0.32689(7) 0.0138(2) 0.49264(8) 0.0440(4) Uani 1 1 d .
C7 C 0.28424(7) 0.0140(2) 0.51974(8) 0.0440(4) Uani 1 1 d .
C8 C 0.28733(6) 0.0141(2) 0.58401(7) 0.0408(4) Uani 1 1 d .
C9 C 0.34082(6) 0.0239(2) 0.65158(7) 0.0413(4) Uani 1 1 d .
C10 C 0.37636(7) 0.1613(2) 0.66829(8) 0.0529(5) Uani 1 1 d .
H10 H 0.3666 0.2470 0.6368 0.063 Uiso 1 1 calc R
C11 C 0.42610(7) 0.1719(3) 0.73127(10) 0.0683(6) Uani 1 1 d .
H11 H 0.4494 0.2650 0.7419 0.082 Uiso 1 1 calc R
C12 C 0.44132(8) 0.0468(4) 0.77802(10) 0.0780(7) Uani 1 1 d .
H12 H 0.4753 0.0535 0.8199 0.094 Uiso 1 1 calc R
C13 C 0.40607(9) -0.0895(3) 0.76273(9) 0.0715(6) Uani 1 1 d .
H13 H 0.4160 -0.1742 0.7948 0.086 Uiso 1 1 calc R
C14 C 0.35591(7) -0.1010(2) 0.69991(8) 0.0527(5) Uani 1 1 d .
H14 H 0.3322 -0.1931 0.6901 0.063 Uiso 1 1 calc R
C15 C 0.23510(6) 0.0925(2) 0.68822(7) 0.0457(4) Uani 1 1 d .
H15 H 0.2641 0.1666 0.6930 0.055 Uiso 1 1 calc R
C16 C 0.21786(7) 0.0818(2) 0.73961(8) 0.0543(5) Uani 1 1 d .
H16 H 0.2352 0.1488 0.7785 0.065 Uiso 1 1 calc R
C17 C 0.17512(7) -0.0274(2) 0.73353(8) 0.0562(5) Uani 1 1 d .
H17 H 0.1631 -0.0336 0.7678 0.067 Uiso 1 1 calc R
C18 C 0.15018(7) -0.1277(2) 0.67614(9) 0.0560(5) Uani 1 1 d .
H18 H 0.1216 -0.2027 0.6720 0.067 Uiso 1 1 calc R
C19 C 0.16737(6) -0.1177(2) 0.62477(8) 0.0477(4) Uani 1 1 d .
H19 H 0.1504 -0.1865 0.5865 0.057 Uiso 1 1 calc R
C20 C 0.20972(6) -0.0058(2) 0.62952(7) 0.0395(4) Uani 1 1 d .
C21 C 0.22794(6) 0.00536(19) 0.57420(7) 0.0405(4) Uani 1 1 d .
C22 C 0.19269(7) 0.0040(2) 0.50417(8) 0.0430(4) Uani 1 1 d .
C23 C 0.12942(7) 0.0000(2) 0.45893(8) 0.0446(4) Uani 1 1 d .
C24 C 0.09036(7) 0.0759(2) 0.47724(9) 0.0587(5) Uani 1 1 d .
H24 H 0.1043 0.1326 0.5189 0.070 Uiso 1 1 calc R
C25 C 0.03073(8) 0.0676(3) 0.43386(11) 0.0748(6) Uani 1 1 d .
H25 H 0.0048 0.1183 0.4467 0.090 Uiso 1 1 calc R
C26 C 0.00962(9) -0.0151(3) 0.37202(11) 0.0819(7) Uani 1 1 d .
H26 H -0.0305 -0.0213 0.3432 0.098 Uiso 1 1 calc R
C27 C 0.04783(9) -0.0884(3) 0.35296(10) 0.0796(6) Uani 1 1 d .
H27 H 0.0336 -0.1436 0.3109 0.096 Uiso 1 1 calc R
C28 C 0.10734(8) -0.0809(3) 0.39570(8) 0.0604(5) Uani 1 1 d .
H28 H 0.1329 -0.1305 0.3821 0.073 Uiso 1 1 calc R

loop_
_atom_site_aniso_label
_atom_site_aniso_U_11
_atom_site_aniso_U_22
_atom_site_aniso_U_33
_atom_site_aniso_U_23
_atom_site_aniso_U_13
_atom_site_aniso_U_12
O1 0.0458(6) 0.0596(8) 0.0379(6) -0.0004(5) 0.0198(5) -0.0027(6)
C1 0.0540(10) 0.0598(12) 0.0464(9) 0.0000(8) 0.0257(8) -0.0002(9)
C2 0.0683(12) 0.0695(14) 0.0503(10) -0.0029(9) 0.0355(9) -0.0100(10)
C3 0.0623(11) 0.0791(15) 0.0658(12) -0.0151(11) 0.0437(10) -0.0174(11)
C4 0.0474(10) 0.0887(16) 0.0620(11) -0.0095(11) 0.0263(9) -0.0034(10)
C5 0.0521(10) 0.0698(14) 0.0480(10) 0.0021(9) 0.0239(9) 0.0005(9)
C6 0.0486(9) 0.0466(10) 0.0408(8) -0.0020(7) 0.0241(7) -0.0051(8)
C7 0.0417(8) 0.0492(11) 0.0403(8) 0.0019(7) 0.0183(7) -0.0019(8)
C8 0.0420(8) 0.0419(10) 0.0402(8) 0.0002(7) 0.0204(7) -0.0034(7)
C9 0.0387(8) 0.0505(11) 0.0391(8) 0.0005(7) 0.0218(7) -0.0005(8)
C10 0.0473(9) 0.0613(13) 0.0515(10) -0.0025(9) 0.0239(8) -0.0068(9)
C11 0.0452(10) 0.0981(18) 0.0605(12) -0.0220(12) 0.0234(9) -0.0168(11)
C12 0.0413(10) 0.143(2) 0.0439(11) -0.0079(13) 0.0144(9) 0.0095(13)
C13 0.0662(12) 0.1031(19) 0.0501(11) 0.0243(11) 0.0309(10) 0.0312(13)
C14 0.0547(10) 0.0615(13) 0.0500(10) 0.0100(9) 0.0310(9) 0.0089(9)
C15 0.0424(8) 0.0494(11) 0.0433(9) -0.0030(8) 0.0181(7) -0.0011(8)
C16 0.0562(10) 0.0646(13) 0.0445(9) -0.0054(9) 0.0251(8) 0.0073(10)
C17 0.0563(10) 0.0727(14) 0.0502(10) 0.0086(9) 0.0338(9) 0.0112(10)
C18 0.0531(10) 0.0603(13) 0.0636(11) 0.0075(9) 0.0346(9) -0.0033(9)
C19 0.0472(9) 0.0495(11) 0.0465(9) -0.0024(8) 0.0216(8) -0.0050(8)
C20 0.0371(8) 0.0428(10) 0.0381(8) 0.0034(7) 0.0170(7) 0.0029(7)
C21 0.0420(8) 0.0400(9) 0.0391(8) -0.0024(7) 0.0182(7) -0.0044(7)
C22 0.0454(9) 0.0458(10) 0.0409(8) -0.0016(7) 0.0224(7) -0.0028(8)
C23 0.0439(9) 0.0449(10) 0.0403(8) 0.0038(7) 0.0152(7) -0.0032(8)
C24 0.0497(10) 0.0656(13) 0.0547(10) -0.0039(9) 0.0189(9) 0.0010(9)
C25 0.0486(11) 0.0820(16) 0.0836(14) 0.0037(12) 0.0215(11) 0.0100(11)
C26 0.0478(11) 0.0881(18) 0.0744(14) 0.0067(13) -0.0020(11) -0.0024(12)
C27 0.0703(14) 0.0859(17) 0.0520(11) -0.0098(11) 0.0019(10) -0.0077(13)
C28 0.0583(11) 0.0692(14) 0.0426(9) -0.0062(9) 0.0138(8) -0.0005(10)

loop_
_atom_type_symbol
_atom_type_description
_atom_type_scat_dispersion_real
_atom_type_scat_dispersion_imag
_atom_type_scat_source
C C 0.0033 0.0016 'International Tables Vol C Tables 4.2.6.8 and 6.1.1.4'
H H 0.0000 0.0000 'International Tables Vol C Tables 4.2.6.8 and 6.1.1.4'
O O 0.0106 0.0060 'International Tables Vol C Tables 4.2.6.8 and 6.1.1.4'

loop_
_geom_angle_atom_site_label_1
_geom_angle_atom_site_label_2
_geom_angle_atom_site_label_3
_geom_angle
C22 O1 C7 107.54(11)
C2 C1 H1 119.5
C2 C1 C6 120.99(16)
C6 C1 H1 119.5
C1 C2 H2 119.9
C3 C2 C1 120.26(16)
C3 C2 H2 119.9
C2 C3 H3 120.1
C2 C3 C4 119.77(15)
C4 C3 H3 120.1
C3 C4 H4 119.9
C5 C4 C3 120.25(17)
C5 C4 H4 119.9
C4 C5 H5 119.6
C4 C5 C6 120.70(16)
C6 C5 H5 119.6
C1 C6 C7 120.49(14)
C5 C6 C1 118.03(14)
C5 C6 C7 121.46(14)
O1 C7 C6 115.14(12)
C8 C7 O1 109.50(12)
C8 C7 C6 135.33(14)
C7 C8 C9 127.22(13)
C7 C8 C21 106.88(13)
C21 C8 C9 125.90(12)
C10 C9 C8 120.18(15)
C14 C9 C8 121.31(15)
C14 C9 C10 118.49(15)
C9 C10 H10 119.7
C11 C10 C9 120.61(18)
C11 C10 H10 119.7
C10 C11 H11 119.7
C12 C11 C10 120.5(2)
C12 C11 H11 119.7
C11 C12 H12 120.2
C11 C12 C13 119.65(18)
C13 C12 H12 120.2
C12 C13 H13 119.9
C12 C13 C14 120.29(19)
C14 C13 H13 119.9
C9 C14 H14 119.8
C13 C14 C9 120.41(19)
C13 C14 H14 119.8
C16 C15 H15 119.5
C16 C15 C20 121.00(15)
C20 C15 H15 119.5
C15 C16 H16 119.9
C17 C16 C15 120.26(16)
C17 C16 H16 119.9
C16 C17 H17 120.3
C16 C17 C18 119.46(15)
C18 C17 H17 120.3
C17 C18 H18 119.8
C17 C18 C19 120.44(16)
C19 C18 H18 119.8
C18 C19 H19 119.6
C18 C19 C20 120.80(16)
C20 C19 H19 119.6
C15 C20 C21 121.23(14)
C19 C20 C15 118.03(14)
C19 C20 C21 120.74(14)
C8 C21 C20 126.33(13)
C22 C21 C8 106.25(13)
C22 C21 C20 127.39(14)
O1 C22 C23 114.91(13)
C21 C22 O1 109.81(13)
C21 C22 C23 135.28(14)
C24 C23 C22 121.80(15)
C24 C23 C28 118.43(16)
C28 C23 C22 119.77(15)
C23 C24 H24 119.8
C25 C24 C23 120.41(18)
C25 C24 H24 119.8
C24 C25 H25 119.8
C26 C25 C24 120.36(19)
C26 C25 H25 119.8
C25 C26 H26 120.1
C27 C26 C25 119.71(18)
C27 C26 H26 120.1
C26 C27 H27 119.8
C26 C27 C28 120.47(19)
C28 C27 H27 119.8
C23 C28 H28 119.7
C27 C28 C23 120.60(18)
C27 C28 H28 119.7

loop_
_geom_bond_atom_site_label_1
_geom_bond_atom_site_label_2
_geom_bond_distance
O1 C7 1.3805(17)
O1 C22 1.3760(17)
C1 H1 0.9300
C1 C2 1.378(2)
C1 C6 1.395(2)
C2 H2 0.9300
C2 C3 1.369(2)
C3 H3 0.9300
C3 C4 1.383(2)
C4 H4 0.9300
C4 C5 1.381(2)
C5 H5 0.9300
C5 C6 1.390(2)
C6 C7 1.466(2)
C7 C8 1.3620(19)
C8 C9 1.482(2)
C8 C21 1.445(2)
C9 C10 1.387(2)
C9 C14 1.386(2)
C10 H10 0.9300
C10 C11 1.381(2)
C11 H11 0.9300
C11 C12 1.366(3)
C12 H12 0.9300
C12 C13 1.378(3)
C13 H13 0.9300
C13 C14 1.385(2)
C14 H14 0.9300
C15 H15 0.9300
C15 C16 1.381(2)
C15 C20 1.390(2)
C16 H16 0.9300
C16 C17 1.376(2)
C17 H17 0.9300
C17 C18 1.380(2)
C18 H18 0.9300
C18 C19 1.380(2)
C19 H19 0.9300
C19 C20 1.390(2)
C20 C21 1.4808(19)
C21 C22 1.3667(19)
C22 C23 1.465(2)
C23 C24 1.386(2)
C23 C28 1.389(2)
C24 H24 0.9300
C24 C25 1.385(2)
C25 H25 0.9300
C25 C26 1.373(3)
C26 H26 0.9300
C26 C27 1.369(3)
C27 H27 0.9300
C27 C28 1.380(2)
C28 H28 0.9300

loop_
_geom_torsion_atom_site_label_1
_geom_torsion_atom_site_label_2
_geom_torsion_atom_site_label_3
_geom_torsion_atom_site_label_4
_geom_torsion
O1 C7 C8 C9 -178.17(16)
O1 C7 C8 C21 1.00(18)
O1 C22 C23 C24 -146.26(16)
O1 C22 C23 C28 33.5(2)
C1 C2 C3 C4 0.0(3)
C1 C6 C7 O1 19.8(2)
C1 C6 C7 C8 -162.39(19)
C2 C1 C6 C5 -0.3(3)
C2 C1 C6 C7 -178.58(16)
C2 C3 C4 C5 -0.4(3)
C3 C4 C5 C6 0.4(3)
C4 C5 C6 C1 -0.1(3)
C4 C5 C6 C7 178.21(17)
C5 C6 C7 O1 -158.47(16)
C5 C6 C7 C8 19.4(3)
C6 C1 C2 C3 0.3(3)
C6 C7 C8 C9 3.9(3)
C6 C7 C8 C21 -176.95(18)
C7 O1 C22 C21 -0.48(18)
C7 O1 C22 C23 179.17(14)
C7 C8 C9 C10 62.8(2)
C7 C8 C9 C14 -118.62(18)
C7 C8 C21 C20 176.79(16)
C7 C8 C21 C22 -1.26(18)
C8 C9 C10 C11 179.63(14)
C8 C9 C14 C13 179.99(14)
C8 C21 C22 O1 1.06(18)
C8 C21 C22 C23 -178.48(19)
C9 C8 C21 C20 -4.0(3)
C9 C8 C21 C22 177.92(16)
C9 C10 C11 C12 0.4(3)
C10 C9 C14 C13 -1.4(2)
C10 C11 C12 C13 -1.4(3)
C11 C12 C13 C14 1.0(3)
C12 C13 C14 C9 0.4(3)
C14 C9 C10 C11 1.0(2)
C15 C16 C17 C18 0.9(3)
C15 C20 C21 C8 44.7(2)
C15 C20 C21 C22 -137.67(17)
C16 C15 C20 C19 -1.4(2)
C16 C15 C20 C21 179.87(15)
C16 C17 C18 C19 -0.7(3)
C17 C18 C19 C20 -0.5(3)
C18 C19 C20 C15 1.5(2)
C18 C19 C20 C21 -179.73(15)
C19 C20 C21 C8 -134.05(17)
C19 C20 C21 C22 43.6(3)
C20 C15 C16 C17 0.2(3)
C20 C21 C22 O1 -176.95(15)
C20 C21 C22 C23 3.5(3)
C21 C8 C9 C10 -116.25(18)
C21 C8 C9 C14 62.4(2)
C21 C22 C23 C24 33.3(3)
C21 C22 C23 C28 -147.0(2)
C22 O1 C7 C6 178.05(14)
C22 O1 C7 C8 -0.36(18)
C22 C23 C24 C25 -178.90(18)
C22 C23 C28 C27 178.85(18)
C23 C24 C25 C26 -0.4(3)
C24 C23 C28 C27 -1.4(3)
C24 C25 C26 C27 -0.6(3)
C25 C26 C27 C28 0.5(4)
C26 C27 C28 C23 0.4(3)
C28 C23 C24 C25 1.3(3)
